data_4333357
loop_
_publ_author_name
'Hettiarachchi, Samanthika R.'
'Schaefer, Brian K.'
'Yson, Renante L.'
'Staples, Richard J.'
'Herbst-Irmer, Regine'
'Patterson, Howard H.'

_publ_section_title
;
 Observation of a Mixed-Metal Transition in Heterobimetallic Au/Ag
 Dicyanide Systems
;
_journal_issue 17
_journal_name_full 'Inorganic Chemistry'
_journal_page_first 6997
_journal_page_last 7004
_journal_paper_doi 10.1021/ic700780k
_journal_volume 46
_journal_year 2007
_chemical_formula_sum 'C2 Ag0.56 Au0.44 K N2'
_chemical_formula_weight 238.61
_chemical_name_systematic
;
 ?
;
_space_group_IT_number 148
_symmetry_cell_setting rhombohedral
_symmetry_space_group_name_Hall '-R 3'
_symmetry_space_group_name_H-M 'R -3 :H'
_atom_sites_solution_hydrogens geom
_atom_sites_solution_primary direct
_atom_sites_solution_secondary difmap
_audit_creation_method SHELXL-97
_cell_angle_alpha 90.00
_cell_angle_beta 90.00
_cell_angle_gamma 120.00
_cell_formula_units_Z 9
_cell_length_a 7.272(2)
_cell_length_b 7.272(2)
_cell_length_c 26.563(3)
_cell_measurement_temperature 213(2)
_cell_volume 1216.5(5)
_computing_cell_refinement 'SMART (BRUKER, V5.625, 2001)'
_computing_data_collection 'ASTRO (BRUKER, V5.007, 1997)'
_computing_data_reduction 'SAINT (BRUKER, V6.22, 2001)'
_computing_molecular_graphics 'SHELXTL (BRUKER, 2000, V6.1)'
_computing_publication_material 'XCIF (Sheldrick and BRUKER, 1997, V5.1)'
_computing_structure_refinement 'SHELXL-97 (Sheldrick, 1997)'
_computing_structure_solution 'SHELXS-97 (Sheldrick, 1990)'
_diffrn_ambient_temperature 213(2)
_diffrn_detector_area_resol_mean 836.6
_diffrn_measured_fraction_theta_full 0.998
_diffrn_measured_fraction_theta_max 0.998
_diffrn_measurement_device_type 'Bruker CCD'
_diffrn_measurement_method '\w, 0.3 deg'
_diffrn_radiation_monochromator graphite
_diffrn_radiation_source 'fine-focus sealed tube'
_diffrn_radiation_type MoK\a
_diffrn_radiation_wavelength 0.71073
_diffrn_reflns_av_R_equivalents 0.0249
_diffrn_reflns_av_sigmaI/netI 0.0186
_diffrn_reflns_limit_h_max 4
_diffrn_reflns_limit_h_min -9
_diffrn_reflns_limit_k_max 9
_diffrn_reflns_limit_k_min -4
_diffrn_reflns_limit_l_max 34
_diffrn_reflns_limit_l_min -33
_diffrn_reflns_number 2881
_diffrn_reflns_theta_full 27.82
_diffrn_reflns_theta_max 27.82
_diffrn_reflns_theta_min 2.30
_diffrn_standards_decay_% <1
_diffrn_standards_interval_count 0
_diffrn_standards_number 0
_exptl_absorpt_coefficient_mu 14.781
_exptl_absorpt_correction_T_max 0.3196
_exptl_absorpt_correction_T_min 0.2700
_exptl_absorpt_correction_type multi-scan
_exptl_crystal_colour colorless
_exptl_crystal_density_diffrn 2.931
_exptl_crystal_density_meas 0
_exptl_crystal_density_method 'not measured'
_exptl_crystal_description chunk
_exptl_crystal_F_000 956
_exptl_crystal_size_max 0.12
_exptl_crystal_size_mid 0.10
_exptl_crystal_size_min 0.10
_refine_diff_density_max 0.990
_refine_diff_density_min -0.709
_refine_diff_density_rms 0.136
_refine_ls_extinction_coef 0.00103(12)
_refine_ls_extinction_expression Fc^*^=kFc[1+0.001xFc^2^\l^3^/sin(2\q)]^-1/4^
_refine_ls_extinction_method SHELXL
_refine_ls_goodness_of_fit_ref 1.079
_refine_ls_hydrogen_treatment mixed
_refine_ls_matrix_type full
_refine_ls_number_parameters 33
_refine_ls_number_reflns 653
_refine_ls_number_restraints 0
_refine_ls_restrained_S_all 1.079
_refine_ls_R_factor_all 0.0198
_refine_ls_R_factor_gt 0.0193
_refine_ls_shift/su_max 0.000
_refine_ls_shift/su_mean 0.000
_refine_ls_structure_factor_coef Fsqd
_refine_ls_weighting_details 'calc w=1/[\s^2^(Fo^2^)+(0.0279P)^2^+1.7827P] where P=(Fo^2^+2Fc^2^)/3'
_refine_ls_weighting_scheme calc
_refine_ls_wR_factor_gt 0.0486
_refine_ls_wR_factor_ref 0.0488
_reflns_number_gt 637
_reflns_number_total 653
_reflns_threshold_expression >2sigma(I)
_cod_data_source_file ic700780ksup1.cif
_cod_data_source_block final
_cod_original_sg_symbol_H-M R-3
_cod_database_code 4333357

loop_
_symmetry_equiv_pos_as_xyz
'x, y, z'
'-y, x-y, z'
'-x+y, -x, z'
'x+2/3, y+1/3, z+1/3'
'-y+2/3, x-y+1/3, z+1/3'
'-x+y+2/3, -x+1/3, z+1/3'
'x+1/3, y+2/3, z+2/3'
'-y+1/3, x-y+2/3, z+2/3'
'-x+y+1/3, -x+2/3, z+2/3'
'-x, -y, -z'
'y, -x+y, -z'
'x-y, x, -z'
'-x+2/3, -y+1/3, -z+1/3'
'y+2/3, -x+y+1/3, -z+1/3'
'x-y+2/3, x+1/3, -z+1/3'
'-x+1/3, -y+2/3, -z+2/3'
'y+1/3, -x+y+2/3, -z+2/3'
'x-y+1/3, x+2/3, -z+2/3'

loop_
_atom_site_label
_atom_site_type_symbol
_atom_site_fract_x
_atom_site_fract_y
_atom_site_fract_z
_atom_site_U_iso_or_equiv
_atom_site_adp_type
_atom_site_occupancy
_atom_site_symmetry_multiplicity
_atom_site_calc_flag
_atom_site_refinement_flags
Au1 Au 0.5000 1.0000 0.0000 0.03806(13) Uani 0.444(7) 2 d SP
Ag1 Ag 0.5000 1.0000 0.0000 0.03806(13) Uani 0.556(7) 2 d SP
K2 K 0.0000 0.0000 0.15975(4) 0.0325(3) Uani 1 3 d S
K1 K 0.3333 0.6667 0.1667 0.0332(4) Uani 1 6 d S
N1 N 0.3462(4) 1.0064(4) 0.11118(9) 0.0354(5) Uani 1 1 d .
C1 C 0.3998(5) 1.0049(5) 0.07076(11) 0.0363(6) Uani 1 1 d .

loop_
_atom_site_aniso_label
_atom_site_aniso_U_11
_atom_site_aniso_U_22
_atom_site_aniso_U_33
_atom_site_aniso_U_23
_atom_site_aniso_U_13
_atom_site_aniso_U_12
Au1 0.04517(18) 0.04656(18) 0.02276(17) 0.00011(8) 0.00435(8) 0.02317(12)
Ag1 0.04517(18) 0.04656(18) 0.02276(17) 0.00011(8) 0.00435(8) 0.02317(12)
K2 0.0285(4) 0.0285(4) 0.0405(6) 0.000 0.000 0.01426(18)
K1 0.0297(5) 0.0297(5) 0.0404(8) 0.000 0.000 0.0148(2)
N1 0.0377(12) 0.0336(12) 0.0338(12) 0.0003(9) 0.0035(10) 0.0170(10)
C1 0.0398(15) 0.0375(15) 0.0309(13) 0.0006(12) 0.0006(11) 0.0186(12)

loop_
_atom_type_symbol
_atom_type_description
_atom_type_scat_dispersion_real
_atom_type_scat_dispersion_imag
_atom_type_scat_source
C C 0.0033 0.0016 'International Tables Vol C Tables 4.2.6.8 and 6.1.1.4'
N N 0.0061 0.0033 'International Tables Vol C Tables 4.2.6.8 and 6.1.1.4'
K K 0.2009 0.2494 'International Tables Vol C Tables 4.2.6.8 and 6.1.1.4'
Ag Ag -0.8971 1.1015 'International Tables Vol C Tables 4.2.6.8 and 6.1.1.4'
Au Au -2.0133 8.8022 'International Tables Vol C Tables 4.2.6.8 and 6.1.1.4'

loop_
_geom_angle_atom_site_label_1
_geom_angle_atom_site_label_2
_geom_angle_atom_site_label_3
_geom_angle
_geom_angle_site_symmetry_1
_geom_angle_site_symmetry_3
C1 Au1 C1 180.0(2) 10_675 .
N1 K2 N1 100.57(7) 3_455 2_665
N1 K2 N1 100.57(7) 3_455 1_545
N1 K2 N1 100.57(7) 2_665 1_545
N1 K2 N1 84.38(7) 3_455 15_545
N1 K2 N1 172.20(6) 2_665 15_545
N1 K2 N1 84.30(10) 1_545 15_545
N1 K2 N1 172.20(6) 3_455 13_565
N1 K2 N1 84.30(10) 2_665 13_565
N1 K2 N1 84.38(7) 1_545 13_565
N1 K2 N1 90.16(7) 15_545 13_565
N1 K2 N1 84.30(10) 3_455 14_345
N1 K2 N1 84.38(7) 2_665 14_345
N1 K2 N1 172.20(6) 1_545 14_345
N1 K2 N1 90.16(7) 15_545 14_345
N1 K2 N1 90.16(7) 13_565 14_345
N1 K2 C1 99.22(7) 3_455 15_545
N1 K2 C1 155.18(8) 2_665 15_545
N1 K2 C1 90.32(7) 1_545 15_545
N1 K2 C1 17.32(7) 15_545 15_545
N1 K2 C1 74.57(7) 13_565 15_545
N1 K2 C1 82.84(8) 14_345 15_545
N1 K2 C1 155.18(8) 3_455 13_565
N1 K2 C1 90.32(7) 2_665 13_565
N1 K2 C1 99.22(7) 1_545 13_565
N1 K2 C1 82.84(8) 15_545 13_565
N1 K2 C1 17.32(7) 13_565 13_565
N1 K2 C1 74.57(7) 14_345 13_565
C1 K2 C1 65.79(9) 15_545 13_565
N1 K2 C1 90.32(7) 3_455 14_345
N1 K2 C1 99.22(7) 2_665 14_345
N1 K2 C1 155.18(8) 1_545 14_345
N1 K2 C1 74.57(7) 15_545 14_345
N1 K2 C1 82.84(8) 13_565 14_345
N1 K2 C1 17.32(7) 14_345 14_345
C1 K2 C1 65.79(9) 15_545 14_345
C1 K2 C1 65.79(9) 13_565 14_345
N1 K2 K1 90.33(5) 3_455 1_545
N1 K2 K1 142.72(6) 2_665 1_545
N1 K2 K1 42.17(5) 1_545 1_545
N1 K2 K1 42.31(5) 15_545 1_545
N1 K2 K1 89.37(5) 13_565 1_545
N1 K2 K1 132.46(6) 14_345 1_545
C1 K2 K1 51.44(5) 15_545 1_545
C1 K2 K1 94.38(5) 13_565 1_545
C1 K2 K1 116.41(5) 14_345 1_545
N1 K2 K1 142.72(6) 3_455 .
N1 K2 K1 42.17(5) 2_665 .
N1 K2 K1 90.33(5) 1_545 .
N1 K2 K1 132.46(6) 15_545 .
N1 K2 K1 42.31(5) 13_565 .
N1 K2 K1 89.37(5) 14_345 .
C1 K2 K1 116.41(5) 15_545 .
C1 K2 K1 51.44(5) 13_565 .
C1 K2 K1 94.38(5) 14_345 .
K1 K2 K1 119.811(2) 1_545 .
N1 K2 K1 42.17(5) 3_455 1_445
N1 K2 K1 90.33(5) 2_665 1_445
N1 K2 K1 142.72(6) 1_545 1_445
N1 K2 K1 89.37(5) 15_545 1_445
N1 K2 K1 132.46(6) 13_565 1_445
N1 K2 K1 42.31(5) 14_345 1_445
C1 K2 K1 94.38(5) 15_545 1_445
C1 K2 K1 116.41(5) 13_565 1_445
C1 K2 K1 51.44(5) 14_345 1_445
K1 K2 K1 119.811(2) 1_545 1_445
K1 K2 K1 119.811(2) . 1_445
N1 K1 N1 95.47(6) 2_665 .
N1 K1 N1 95.47(6) 2_665 3_565
N1 K1 N1 95.47(7) . 3_565
N1 K1 N1 84.53(7) 2_665 13_565
N1 K1 N1 180.0 . 13_565
N1 K1 N1 84.53(6) 3_565 13_565
N1 K1 N1 180.0 2_665 14_455
N1 K1 N1 84.53(7) . 14_455
N1 K1 N1 84.53(7) 3_565 14_455
N1 K1 N1 95.47(6) 13_565 14_455
N1 K1 N1 84.53(7) 2_665 15
N1 K1 N1 84.53(6) . 15
N1 K1 N1 179.999(1) 3_565 15
N1 K1 N1 95.47(7) 13_565 15
N1 K1 N1 95.47(6) 14_455 15
N1 K1 C1 18.41(7) 2_665 2_665
N1 K1 C1 79.43(7) . 2_665
N1 K1 C1 88.06(7) 3_565 2_665
N1 K1 C1 100.57(7) 13_565 2_665
N1 K1 C1 161.59(7) 14_455 2_665
N1 K1 C1 91.95(7) 15 2_665
N1 K1 C1 88.06(7) 2_665 .
N1 K1 C1 18.41(7) . .
N1 K1 C1 79.43(7) 3_565 .
N1 K1 C1 161.59(7) 13_565 .
N1 K1 C1 91.95(7) 14_455 .
N1 K1 C1 100.57(7) 15 .
C1 K1 C1 70.10(8) 2_665 .
N1 K1 C1 79.43(7) 2_665 3_565
N1 K1 C1 88.06(7) . 3_565
N1 K1 C1 18.41(7) 3_565 3_565
N1 K1 C1 91.95(7) 13_565 3_565
N1 K1 C1 100.58(7) 14_455 3_565
N1 K1 C1 161.59(7) 15 3_565
C1 K1 C1 70.10(8) 2_665 3_565
C1 K1 C1 70.10(8) . 3_565
N1 K1 C1 91.94(7) 2_665 13_565
N1 K1 C1 161.59(7) . 13_565
N1 K1 C1 100.57(7) 3_565 13_565
N1 K1 C1 18.41(7) 13_565 13_565
N1 K1 C1 88.05(7) 14_455 13_565
N1 K1 C1 79.42(7) 15 13_565
C1 K1 C1 109.90(8) 2_665 13_565
C1 K1 C1 180.0 . 13_565
C1 K1 C1 109.90(8) 3_565 13_565
N1 K1 C1 161.59(7) 2_665 14_455
N1 K1 C1 100.57(7) . 14_455
N1 K1 C1 91.95(7) 3_565 14_455
N1 K1 C1 79.42(7) 13_565 14_455
N1 K1 C1 18.41(7) 14_455 14_455
N1 K1 C1 88.05(7) 15 14_455
C1 K1 C1 180.0 2_665 14_455
C1 K1 C1 109.90(8) . 14_455
C1 K1 C1 109.90(8) 3_565 14_455
C1 K1 C1 70.10(8) 13_565 14_455
N1 K1 C1 100.57(7) 2_665 15
N1 K1 C1 91.94(7) . 15
N1 K1 C1 161.59(7) 3_565 15
N1 K1 C1 88.05(7) 13_565 15
N1 K1 C1 79.42(7) 14_455 15
N1 K1 C1 18.41(7) 15 15
C1 K1 C1 109.90(8) 2_665 15
C1 K1 C1 109.90(8) . 15
C1 K1 C1 180.000(1) 3_565 15
C1 K1 C1 70.10(8) 13_565 15
C1 K1 C1 70.10(8) 14_455 15
C1 N1 K2 137.5(2) . 1_565
C1 N1 K1 110.0(2) . .
K2 N1 K1 96.19(7) 1_565 .
C1 N1 K2 114.2(2) . 13_565
K2 N1 K2 95.62(7) 1_565 13_565
K1 N1 K2 94.62(8) . 13_565
N1 C1 Au1 178.5(3) . .
N1 C1 K1 51.58(18) . .
Au1 C1 K1 127.23(13) . .
N1 C1 K2 48.51(18) . 13_565
Au1 C1 K2 130.86(13) . 13_565
K1 C1 K2 74.90(6) . 13_565

loop_
_geom_bond_atom_site_label_1
_geom_bond_atom_site_label_2
_geom_bond_distance
_geom_bond_site_symmetry_2
Au1 C1 2.023(3) 10_675
Au1 C1 2.023(3) .
K2 N1 2.809(3) 3_455
K2 N1 2.809(3) 2_665
K2 N1 2.809(3) 1_545
K2 N1 2.879(3) 15_545
K2 N1 2.879(3) 13_565
K2 N1 2.879(3) 14_345
K2 C1 3.507(3) 15_545
K2 C1 3.507(3) 13_565
K2 C1 3.507(3) 14_345
K2 K1 4.2025(12) 1_545
K2 K1 4.2025(12) .
K2 K1 4.2025(12) 1_445
K1 N1 2.838(3) 2_665
K1 N1 2.838(3) .
K1 N1 2.838(3) 3_565
K1 N1 2.838(3) 13_565
K1 N1 2.838(3) 14_455
K1 N1 2.838(3) 15
K1 C1 3.404(3) 2_665
K1 C1 3.404(3) .
K1 C1 3.404(3) 3_565
K1 C1 3.404(3) 13_565
K1 C1 3.404(3) 14_455
K1 C1 3.404(3) 15
N1 C1 1.144(4) .
N1 K2 2.809(3) 1_565
N1 K2 2.879(3) 13_565
C1 K2 3.507(3) 13_565

loop_
_geom_torsion_atom_site_label_1
_geom_torsion_atom_site_label_2
_geom_torsion_atom_site_label_3
_geom_torsion_atom_site_label_4
_geom_torsion
_geom_torsion_site_symmetry_1
_geom_torsion_site_symmetry_4
N1 K1 N1 C1 -66.7(2) 2_665 .
N1 K1 N1 C1 29.4(2) 3_565 .
N1 K1 N1 C1 175(4) 13_565 .
N1 K1 N1 C1 113.3(2) 14_455 .
N1 K1 N1 C1 -150.6(2) 15 .
C1 K1 N1 C1 -57.6(3) 2_665 .
C1 K1 N1 C1 12.5(2) 3_565 .
C1 K1 N1 C1 180.000(2) 13_565 .
C1 K1 N1 C1 122.4(3) 14_455 .
C1 K1 N1 C1 -167.5(2) 15 .
N1 K1 N1 K2 79.32(11) 2_665 1_565
N1 K1 N1 K2 175.37(7) 3_565 1_565
N1 K1 N1 K2 -39(4) 13_565 1_565
N1 K1 N1 K2 -100.68(11) 14_455 1_565
N1 K1 N1 K2 -4.63(7) 15 1_565
C1 K1 N1 K2 88.39(8) 2_665 1_565
C1 K1 N1 K2 146.0(3) . 1_565
C1 K1 N1 K2 158.50(8) 3_565 1_565
C1 K1 N1 K2 -34.0(3) 13_565 1_565
C1 K1 N1 K2 -91.61(8) 14_455 1_565
C1 K1 N1 K2 -21.50(8) 15 1_565
N1 K1 N1 K2 175.50(7) 2_665 13_565
N1 K1 N1 K2 -88.45(10) 3_565 13_565
N1 K1 N1 K2 57(4) 13_565 13_565
N1 K1 N1 K2 -4.50(7) 14_455 13_565
N1 K1 N1 K2 91.55(10) 15 13_565
C1 K1 N1 K2 -175.44(8) 2_665 13_565
C1 K1 N1 K2 -117.8(3) . 13_565
C1 K1 N1 K2 -105.32(8) 3_565 13_565
C1 K1 N1 K2 62.2(3) 13_565 13_565
C1 K1 N1 K2 4.56(8) 14_455 13_565
C1 K1 N1 K2 74.68(8) 15 13_565
K2 N1 C1 Au1 -163(11) 1_565 .
K1 N1 C1 Au1 -39(12) . .
K2 N1 C1 Au1 66(12) 13_565 .
K2 N1 C1 K1 -124.6(4) 1_565 .
K2 N1 C1 K1 104.9(2) 13_565 .
K2 N1 C1 K2 130.5(4) 1_565 13_565
K1 N1 C1 K2 -104.9(2) . 13_565
C1 Au1 C1 N1 0(9) 10_675 .
C1 Au1 C1 K1 0.0(6) 10_675 .
C1 Au1 C1 K2 0.0(4) 10_675 13_565
N1 K1 C1 N1 113.8(2) 2_665 .
N1 K1 C1 N1 -150.2(2) 3_565 .
N1 K1 C1 N1 180.000(3) 13_565 .
N1 K1 C1 N1 -66.2(2) 14_455 .
N1 K1 C1 N1 29.8(2) 15 .
C1 K1 C1 N1 118.0(3) 2_665 .
C1 K1 C1 N1 -166.7(3) 3_565 .
C1 K1 C1 N1 -6(4) 13_565 .
C1 K1 C1 N1 -62.0(3) 14_455 .
C1 K1 C1 N1 13.3(3) 15 .
N1 K1 C1 Au1 -67.36(16) 2_665 .
N1 K1 C1 Au1 178.8(4) . .
N1 K1 C1 Au1 28.58(15) 3_565 .
N1 K1 C1 Au1 -1.2(4) 13_565 .
N1 K1 C1 Au1 112.65(16) 14_455 .
N1 K1 C1 Au1 -151.42(15) 15 .
C1 K1 C1 Au1 -63.19(9) 2_665 .
C1 K1 C1 Au1 12.10(12) 3_565 .
C1 K1 C1 Au1 173(4) 13_565 .
C1 K1 C1 Au1 116.81(9) 14_455 .
C1 K1 C1 Au1 -167.90(12) 15 .
N1 K1 C1 K2 162.41(6) 2_665 13_565
N1 K1 C1 K2 48.6(2) . 13_565
N1 K1 C1 K2 -101.66(7) 3_565 13_565
N1 K1 C1 K2 -131.4(2) 13_565 13_565
N1 K1 C1 K2 -17.59(6) 14_455 13_565
N1 K1 C1 K2 78.34(7) 15 13_565
C1 K1 C1 K2 166.57(9) 2_665 13_565
C1 K1 C1 K2 -118.14(10) 3_565 13_565
C1 K1 C1 K2 43(4) 13_565 13_565
C1 K1 C1 K2 -13.43(9) 14_455 13_565
C1 K1 C1 K2 61.86(10) 15 13_565
